data_7237934
loop_
_publ_author_name
'Gao, Ji-Xing'
'Wang, Zhong-Xia'
'Tang, Yuan-Yuan'
'Liu, Yu-Ling'
'Zhou, Lin'
'Chen, Xiao-Gang'
'Zhang, Wan-Ying'
'Xiong, Ren-Gen'

_publ_section_title
;
 The distinguishing of cis--trans isomers enabled via
 dielectric/ferroelectric signal feedback in a supramolecular
 Cu(1,10-phenanthroline)2SeO4&#x00B7;(diol) system
;
_journal_issue 35
_journal_name_full 'Journal of Materials Chemistry C'
_journal_page_first 11022
_journal_paper_doi 10.1039/C9TC03462E
_journal_volume 7
_journal_year 2019
_chemical_formula_moiety 'C24 H16 Cu N4 O4 Se, C6 H12 O2'
_chemical_formula_sum 'C30 H28 Cu N4 O6 Se'
_chemical_formula_weight 683.07
_space_group_crystal_system monoclinic
_space_group_IT_number 15
_space_group_name_Hall '-C 2yc'
_space_group_name_H-M_alt 'C 1 2/c 1'
_atom_sites_solution_hydrogens mixed
_audit_creation_method SHELXL-2014/7
_audit_update_record
;
2019-08-04 deposited with the CCDC.	2019-08-19 downloaded from the CCDC.
;
_cell_angle_alpha 90
_cell_angle_beta 125.12(3)
_cell_angle_gamma 90
_cell_formula_units_Z 4
_cell_length_a 18.25(3)
_cell_length_b 14.81(3)
_cell_length_c 13.65(4)
_cell_measurement_reflns_used 2795
_cell_measurement_temperature 296(2)
_cell_measurement_theta_max 27.2743
_cell_measurement_theta_min 2.7292
_cell_volume 3018(12)
_computing_structure_refinement 'SHELXL-2014/7 (Sheldrick, 2014)'
_diffrn_ambient_temperature 296(2)
_diffrn_measured_fraction_theta_full 0.998
_diffrn_measured_fraction_theta_max 0.998
_diffrn_measurement_device_type 'Rigaku saturn 724'
_diffrn_radiation_type MoK\a
_diffrn_radiation_wavelength 0.71073
_diffrn_reflns_av_R_equivalents 0.1246
_diffrn_reflns_av_unetI/netI 0.0756
_diffrn_reflns_Laue_measured_fraction_full 0.998
_diffrn_reflns_Laue_measured_fraction_max 0.998
_diffrn_reflns_limit_h_max 21
_diffrn_reflns_limit_h_min -21
_diffrn_reflns_limit_k_max 17
_diffrn_reflns_limit_k_min -17
_diffrn_reflns_limit_l_max 16
_diffrn_reflns_limit_l_min -16
_diffrn_reflns_number 12976
_diffrn_reflns_point_group_measured_fraction_full 0.998
_diffrn_reflns_point_group_measured_fraction_max 0.998
_diffrn_reflns_theta_full 25.242
_diffrn_reflns_theta_max 25.248
_diffrn_reflns_theta_min 2.729
_exptl_absorpt_coefficient_mu 1.978
_exptl_absorpt_correction_T_max 0.700
_exptl_absorpt_correction_T_min 0.653
_exptl_absorpt_correction_type multi-scan
_exptl_crystal_colour blue
_exptl_crystal_density_diffrn 1.503
_exptl_crystal_description block
_exptl_crystal_F_000 1388
_refine_diff_density_max 0.673
_refine_diff_density_min -1.262
_refine_diff_density_rms 0.135
_refine_ls_extinction_coef 0.0068(6)
_refine_ls_extinction_expression Fc^*^=kFc[1+0.001xFc^2^\l^3^/sin(2\q)]^-1/4^
_refine_ls_extinction_method 'SHELXL-2014/7 (Sheldrick 2014'
_refine_ls_goodness_of_fit_ref 1.018
_refine_ls_hydrogen_treatment constr
_refine_ls_matrix_type full
_refine_ls_number_parameters 233
_refine_ls_number_reflns 2723
_refine_ls_number_restraints 111
_refine_ls_restrained_S_all 1.303
_refine_ls_R_factor_all 0.1588
_refine_ls_R_factor_gt 0.1344
_refine_ls_shift/su_max 0.021
_refine_ls_shift/su_mean 0.001
_refine_ls_structure_factor_coef Fsqd
_refine_ls_weighting_details 'w=1/[\s^2^(Fo^2^)+(0.1384P)^2^+74.2939P] where P=(Fo^2^+2Fc^2^)/3'
_refine_ls_weighting_scheme calc
_refine_ls_wR_factor_gt 0.3212
_refine_ls_wR_factor_ref 0.3397
_reflns_Friedel_coverage 0.000
_reflns_number_gt 2125
_reflns_number_total 2723
_reflns_threshold_expression 'I > 2\s(I)'
_cod_data_source_file c9tc03462e2.cif
_cod_data_source_block 2
_cod_depositor_comments
;
The following automatic conversions were performed:

data item '_exptl_absorpt_correction_type' value 'Multi-scan' was
changed to 'multi-scan' in accordance with the
/home/saulius/struct/COD-crude-data/automatic-downloads/DataCite-retrospective/RSC/depositions/lib/dictionaries/cif_core.dic
dictionary named 'cif_core.dic' version 2.4.2 last updated on
2011-04-26.

Automatic conversion script
Id: cif_fix_values 6909 2019-04-08 15:41:33Z antanas 
;
_cod_original_cell_volume 3017(12)
_cod_original_sg_symbol_H-M 'C 2/c'
_cod_database_code 7237934
_shelx_shelxl_version_number 2014/7
_shelx_space_group_comment
;
The symmetry employed for this shelxl refinement is uniquely defined
by the following loop, which should always be used as a source of
symmetry information in preference to the above space-group names.
They are only intended as comments.
;

loop_
_space_group_symop_operation_xyz
'x, y, z'
'-x, y, -z+1/2'
'x+1/2, y+1/2, z'
'-x+1/2, y+1/2, -z+1/2'
'-x, -y, -z'
'x, -y, z-1/2'
'-x+1/2, -y+1/2, -z'
'x+1/2, -y+1/2, z-1/2'

loop_
_atom_site_label
_atom_site_type_symbol
_atom_site_fract_x
_atom_site_fract_y
_atom_site_fract_z
_atom_site_U_iso_or_equiv
_atom_site_adp_type
_atom_site_occupancy
_atom_site_site_symmetry_order
_atom_site_calc_flag
_atom_site_refinement_flags_posn
_atom_site_refinement_flags_adp
_atom_site_refinement_flags_occupancy
Cu1 Cu 0.0000 -2.18627(10) 0.7500 0.0694(4) Uani 1 2 d S T P
Se1 Se 0.0000 -1.97861(8) 0.7500 0.0656(3) Uani 1 2 d S TU P
O1 O 0.0520(7) -2.0748(7) 0.8442(10) 0.074(3) Uani 0.5 1 d . U P
O2 O -0.0659(5) -1.9204(6) 0.7659(9) 0.173(3) Uani 1 1 d . U .
O4 O -0.0663(10) -2.0181(11) 0.6229(14) 0.121(6) Uani 0.5 1 d . U P
C1 C 0.0729(5) -2.1526(7) 0.6014(7) 0.087(3) Uani 1 1 d . . .
H1A H 0.0284 -2.1093 0.5590 0.104 Uiso 1 1 calc R U .
C2 C 0.1309(6) -2.1716(8) 0.5700(8) 0.098(4) Uani 1 1 d . . .
H2B H 0.1264 -2.1359 0.5108 0.118 Uiso 1 1 calc R U .
C3 C 0.1923(6) -2.2360(7) 0.6164(8) 0.088(3) Uani 1 1 d . . .
H3A H 0.2264 -2.2480 0.5870 0.106 Uiso 1 1 calc R U .
C4 C 0.2040(4) -2.2872(6) 0.7153(7) 0.073(3) Uani 1 1 d . . .
C5 C 0.2680(5) -2.3562(7) 0.7799(7) 0.076(3) Uani 1 1 d . . .
H5A H 0.3048 -2.3732 0.7564 0.092 Uiso 1 1 calc R U .
C6 C 0.2776(5) -2.3984(6) 0.8747(7) 0.077(3) Uani 1 1 d . . .
H6A H 0.3205 -2.4436 0.9142 0.092 Uiso 1 1 calc R U .
C7 C 0.2216(4) -2.3744(6) 0.9166(6) 0.061(2) Uani 1 1 d . . .
C8 C 0.2335(6) -2.4134(7) 1.0222(8) 0.088(3) Uani 1 1 d . . .
H8A H 0.2771 -2.4569 1.0678 0.106 Uiso 1 1 calc R U .
C9 C 0.1765(6) -2.3829(8) 1.0525(7) 0.091(3) Uani 1 1 d . U .
H9A H 0.1829 -2.4043 1.1211 0.109 Uiso 1 1 calc R U .
C10 C 0.1097(5) -2.3198(7) 0.9787(7) 0.084(3) Uani 1 1 d . U .
H10A H 0.0702 -2.3037 0.9980 0.101 Uiso 1 1 calc R U .
C11 C 0.1564(4) -2.3079(5) 0.8527(6) 0.0593(19) Uani 1 1 d . U .
C12 C 0.1457(5) -2.2638(6) 0.7522(7) 0.068(2) Uani 1 1 d . . .
N1 N 0.0808(4) -2.1972(5) 0.6945(6) 0.074(2) Uani 1 1 d . . .
N2 N 0.0986(4) -2.2809(5) 0.8826(5) 0.0680(18) Uani 1 1 d . U .
O5' O 0.10356(9) -1.76039(7) 0.8179(4) 0.110(4) Uani 0.5 1 d D U P
H5'A H 0.0778 -1.8086 0.7795 0.132 Uiso 0.5 1 d R U P
O5 O -0.05905(6) -1.72725(7) 0.80499(15) 0.120(4) Uani 0.5 1 d D U P
H5D H -0.0606 -1.7805 0.7805 0.144 Uiso 0.5 1 d R U P
C13 C -0.00563(6) -1.65489(7) 0.80477(15) 0.102(3) Uani 0.5 1 d D U P
H13A H 0.0415 -1.6349 0.8837 0.122 Uiso 0.5 1 d R U P
C14 C 0.03691(9) -1.69058(7) 0.7502(3) 0.091(2) Uani 0.5 1 d D U P
H14A H 0.0091 -1.7108 0.6693 0.109 Uiso 0.5 1 d R U P
C15 C 0.0960(5) -1.6165(6) 0.7602(9) 0.096(3) Uani 0.5 1 d D U P
H15A H 0.1360 -1.6343 0.7394 0.115 Uiso 0.5 1 d R U P
H15B H 0.1306 -1.5981 0.8427 0.115 Uiso 0.5 1 d R U P
C16 C 0.0339(6) -1.5451(7) 0.6795(8) 0.115(4) Uani 0.5 1 d D U P
H16A H -0.0148 -1.5678 0.6032 0.138 Uiso 0.5 1 d R U P
H16B H 0.0657 -1.4999 0.6674 0.138 Uiso 0.5 1 d R U P
C17 C 0.0000 -1.5085(6) 0.7500 0.124(4) Uani 1 2 d DS TU P
H17A H -0.0297 -1.4514 0.7204 0.149 Uiso 0.5 1 d R U P
H17B H 0.0481 -1.5031 0.8334 0.149 Uiso 0.5 1 d R U P
C18 C -0.0670(5) -1.5828(7) 0.7222(10) 0.119(4) Uani 0.5 1 d D U P
H18A H -0.0880 -1.5711 0.7714 0.143 Uiso 0.5 1 d R U P
H18B H -0.1179 -1.5789 0.6403 0.143 Uiso 0.5 1 d R U P

loop_
_atom_site_aniso_label
_atom_site_aniso_U_11
_atom_site_aniso_U_22
_atom_site_aniso_U_33
_atom_site_aniso_U_23
_atom_site_aniso_U_13
_atom_site_aniso_U_12
Cu1 0.0623(5) 0.0602(8) 0.0947(7) 0.000 0.0505(4) 0.000
Se1 0.0522(4) 0.0564(6) 0.0838(5) 0.000 0.0365(3) 0.000
O1 0.066(4) 0.056(5) 0.088(5) -0.001(5) 0.038(4) 0.001(4)
O2 0.138(3) 0.102(5) 0.341(6) -0.041(4) 0.174(3) 0.010(3)
O4 0.086(7) 0.100(8) 0.090(6) -0.002(6) 0.000(6) 0.012(7)
C1 0.075(4) 0.101(6) 0.094(4) 0.036(4) 0.055(3) 0.018(4)
C2 0.093(5) 0.121(8) 0.081(4) 0.021(5) 0.051(3) -0.014(5)
C3 0.086(4) 0.100(7) 0.089(4) 0.012(5) 0.057(3) -0.007(4)
C4 0.054(3) 0.078(5) 0.092(4) -0.004(4) 0.045(2) -0.004(3)
C5 0.065(3) 0.094(6) 0.075(4) -0.001(4) 0.043(2) 0.011(4)
C6 0.056(3) 0.074(5) 0.081(4) -0.005(4) 0.028(3) 0.008(4)
C7 0.045(2) 0.070(5) 0.070(3) -0.004(3) 0.0355(19) -0.002(3)
C8 0.077(4) 0.090(6) 0.092(4) 0.029(5) 0.046(3) 0.007(4)
C9 0.088(4) 0.123(7) 0.073(4) 0.001(4) 0.052(3) -0.011(4)
C10 0.080(3) 0.098(5) 0.086(3) -0.016(4) 0.054(2) -0.013(4)
C11 0.059(3) 0.058(4) 0.070(3) -0.009(3) 0.0420(18) -0.003(3)
C12 0.061(3) 0.057(4) 0.086(4) -0.003(4) 0.042(2) -0.005(3)
N1 0.063(3) 0.064(4) 0.084(4) 0.002(3) 0.036(2) 0.002(3)
N2 0.069(2) 0.066(4) 0.078(3) -0.010(3) 0.0474(17) -0.008(3)
O5' 0.115(4) 0.091(5) 0.167(5) -0.011(5) 0.106(3) -0.008(5)
O5 0.123(5) 0.100(6) 0.172(5) -0.016(5) 0.105(4) -0.004(5)
C13 0.118(3) 0.098(4) 0.158(4) -0.012(4) 0.119(3) -0.002(4)
C14 0.112(3) 0.089(4) 0.153(3) -0.014(3) 0.124(2) -0.003(3)
C15 0.117(4) 0.092(5) 0.152(4) -0.007(4) 0.120(3) -0.006(4)
C16 0.127(4) 0.101(5) 0.160(4) -0.001(4) 0.109(4) -0.004(4)
C17 0.132(4) 0.101(4) 0.168(4) 0.000 0.104(4) 0.000
C18 0.123(4) 0.101(5) 0.169(4) -0.009(4) 0.105(4) 0.001(4)

loop_
_atom_type_symbol
_atom_type_description
_atom_type_scat_dispersion_real
_atom_type_scat_dispersion_imag
_atom_type_scat_source
C C 0.0033 0.0016 'International Tables Vol C Tables 4.2.6.8 and 6.1.1.4'
H H 0.0000 0.0000 'International Tables Vol C Tables 4.2.6.8 and 6.1.1.4'
N N 0.0061 0.0033 'International Tables Vol C Tables 4.2.6.8 and 6.1.1.4'
O O 0.0106 0.0060 'International Tables Vol C Tables 4.2.6.8 and 6.1.1.4'
Cu Cu 0.3201 1.2651 'International Tables Vol C Tables 4.2.6.8 and 6.1.1.4'
Se Se -0.0929 2.2259 'International Tables Vol C Tables 4.2.6.8 and 6.1.1.4'

loop_
_geom_angle_atom_site_label_1
_geom_angle_atom_site_label_2
_geom_angle_atom_site_label_3
_geom_angle
_geom_angle_site_symmetry_1
_geom_angle_site_symmetry_3
O1 Cu1 O1 66.0(6) 2_556 .
O1 Cu1 N1 97.5(5) 2_556 2_556
O1 Cu1 N1 90.2(5) . 2_556
O1 Cu1 N1 90.2(5) 2_556 .
O1 Cu1 N1 97.5(5) . .
N1 Cu1 N1 170.8(4) 2_556 .
O1 Cu1 N2 98.0(4) 2_556 2_556
O1 Cu1 N2 160.3(3) . 2_556
N1 Cu1 N2 80.0(3) 2_556 2_556
N1 Cu1 N2 94.0(3) . 2_556
O1 Cu1 N2 160.3(3) 2_556 .
O1 Cu1 N2 98.0(4) . .
N1 Cu1 N2 94.0(3) 2_556 .
N1 Cu1 N2 80.0(3) . .
N2 Cu1 N2 99.7(4) 2_556 .
O4 Se1 O4 135.6(12) . 2_556
O4 Se1 O2 102.5(9) . 2_556
O4 Se1 O2 101.1(8) 2_556 2_556
O4 Se1 O2 101.1(8) . .
O4 Se1 O2 102.5(9) 2_556 .
O2 Se1 O2 114.5(7) 2_556 .
O4 Se1 O1 104.7(7) . .
O4 Se1 O1 30.9(6) 2_556 .
O2 Se1 O1 113.6(5) 2_556 .
O2 Se1 O1 117.7(6) . .
O4 Se1 O1 30.9(6) . 2_556
O4 Se1 O1 104.7(7) 2_556 2_556
O2 Se1 O1 117.7(6) 2_556 2_556
O2 Se1 O1 113.6(5) . 2_556
O1 Se1 O1 73.9(7) . 2_556
O4 O1 Se1 60.3(11) 2_556 .
O4 O1 Cu1 169.3(12) 2_556 .
Se1 O1 Cu1 110.0(5) . .
O1 O4 Se1 88.8(12) 2_556 .
N1 C1 C2 120.1(9) . .
C3 C2 C1 126.1(11) . .
C2 C3 C4 116.9(10) . .
C5 C4 C3 125.7(9) . .
C5 C4 C12 117.5(9) . .
C3 C4 C12 116.8(8) . .
C6 C5 C4 122.4(9) . .
C5 C6 C7 121.4(8) . .
C11 C7 C8 119.2(8) . .
C11 C7 C6 117.4(8) . .
C8 C7 C6 123.3(7) . .
C9 C8 C7 117.0(8) . .
C8 C9 C10 119.4(10) . .
N2 C10 C9 124.8(10) . .
C7 C11 N2 122.5(8) . .
C7 C11 C12 121.2(8) . .
N2 C11 C12 116.3(7) . .
N1 C12 C11 118.1(8) . .
N1 C12 C4 121.8(8) . .
C11 C12 C4 120.0(7) . .
C1 N1 C12 118.1(9) . .
C1 N1 Cu1 127.1(6) . .
C12 N1 Cu1 114.5(7) . .
C10 N2 C11 116.8(7) . .
C10 N2 Cu1 132.8(6) . .
C11 N2 Cu1 110.2(5) . .
C14 O5' O5 47.4(2) . 2_556
C14 O5 C13 34.52(15) 2_556 .
C14 O5 O5' 65.7(3) 2_556 2_556
C13 O5 O5' 100.1(2) . 2_556
C14 O5 C15 55.3(4) 2_556 2_556
C13 O5 C15 52.2(3) . 2_556
O5' O5 C15 86.3(4) 2_556 2_556
C14 C13 C14 65.9(3) 2_556 .
C14 C13 O5 54.0(3) 2_556 .
C14 C13 O5 106.91(18) . .
C14 C13 C15 75.4(4) 2_556 2_556
C14 C13 C15 125.4(5) . 2_556
O5 C13 C15 76.3(4) . 2_556
C14 C13 C18 86.9(5) 2_556 .
C14 C13 C18 105.4(6) . .
O5 C13 C18 108.5(4) . .
C15 C13 C18 33.7(6) 2_556 .
C14 C13 C13 63.1(4) 2_556 2_556
C14 C13 C13 30.40(12) . 2_556
O5 C13 C13 116.34(12) . 2_556
C15 C13 C13 97.9(5) 2_556 2_556
C18 C13 C13 75.0(6) . 2_556
C14 C13 C16 127.5(3) 2_556 2_556
C14 C13 C16 133.0(4) . 2_556
O5 C13 C16 116.0(4) . 2_556
C15 C13 C16 53.7(4) 2_556 2_556
C18 C13 C16 44.1(6) . 2_556
C13 C13 C16 108.3(4) 2_556 2_556
C14 C13 C18 112.4(5) 2_556 2_556
C14 C13 C18 57.6(4) . 2_556
O5 C13 C18 164.3(4) . 2_556
C15 C13 C18 109.5(5) 2_556 2_556
C18 C13 C18 75.8(6) . 2_556
C13 C13 C18 49.3(4) 2_556 2_556
C16 C13 C18 77.9(4) 2_556 2_556
C13 C14 O5 91.5(5) 2_556 2_556
C13 C14 C14 80.1(2) 2_556 2_556
O5 C14 C14 135.4(3) 2_556 2_556
C13 C14 C13 86.5(3) 2_556 .
O5 C14 C13 169.35(13) 2_556 .
C14 C14 C13 34.0(2) 2_556 .
C13 C14 O5' 157.8(5) 2_556 .
O5 C14 O5' 66.8(3) 2_556 .
C14 C14 O5' 118.3(4) 2_556 .
C13 C14 O5' 115.7(4) . .
C13 C14 C15 72.3(4) 2_556 .
O5 C14 C15 84.3(5) 2_556 .
C14 C14 C15 132.2(4) 2_556 .
C13 C14 C15 105.0(5) . .
O5' C14 C15 99.7(4) . .
C13 C14 C18 63.5(4) 2_556 2_556
O5 C14 C18 113.5(5) 2_556 2_556
C14 C14 C18 101.6(4) 2_556 2_556
C13 C14 C18 74.8(5) . 2_556
O5' C14 C18 119.6(3) . 2_556
C15 C14 C18 30.9(6) . 2_556
C18 C15 C13 74.6(8) 2_556 2_556
C18 C15 C16 57.2(11) 2_556 .
C13 C15 C16 73.3(5) 2_556 .
C18 C15 C14 85.6(10) 2_556 .
C13 C15 C14 32.3(2) 2_556 .
C16 C15 C14 104.8(6) . .
C18 C15 O5 123.6(10) 2_556 2_556
C13 C15 O5 51.5(3) 2_556 2_556
C16 C15 O5 112.0(6) . 2_556
C14 C15 O5 40.4(3) . 2_556
C18 C16 C15 35.4(7) 2_556 .
C18 C16 C17 66.3(8) 2_556 .
C15 C16 C17 101.6(8) . .
C18 C16 C13 56.4(6) 2_556 2_556
C15 C16 C13 53.0(5) . 2_556
C17 C16 C13 89.9(6) . 2_556
C16 C17 C16 138.0(10) . 2_556
C16 C17 C18 98.4(7) . .
C16 C17 C18 48.3(6) 2_556 .
C16 C17 C18 48.3(6) . 2_556
C16 C17 C18 98.4(7) 2_556 2_556
C18 C17 C18 87.4(8) . 2_556
C15 C18 C16 87.5(14) 2_556 2_556
C15 C18 C13 71.8(9) 2_556 .
C16 C18 C13 79.6(7) 2_556 .
C15 C18 C17 152.8(15) 2_556 .
C16 C18 C17 65.4(7) 2_556 .
C13 C18 C17 100.6(5) . .
C15 C18 C14 63.4(8) 2_556 2_556
C16 C18 C14 107.2(8) 2_556 2_556
C13 C18 C14 29.7(2) . 2_556
C17 C18 C14 121.7(6) . 2_556
C15 C18 C13 109.9(11) 2_556 2_556
C16 C18 C13 120.2(7) 2_556 2_556
C13 C18 C13 55.7(4) . 2_556
C17 C18 C13 84.5(6) . 2_556
C14 C18 C13 47.5(3) 2_556 2_556

loop_
_geom_bond_atom_site_label_1
_geom_bond_atom_site_label_2
_geom_bond_distance
_geom_bond_site_symmetry_2
Cu1 O1 1.969(11) 2_556
Cu1 O1 1.969(11) .
Cu1 N1 2.015(9) 2_556
Cu1 N1 2.015(9) .
Cu1 N2 2.175(7) 2_556
Cu1 N2 2.175(7) .
Se1 O4 1.549(15) .
Se1 O4 1.549(15) 2_556
Se1 O2 1.593(9) 2_556
Se1 O2 1.593(9) .
Se1 O1 1.783(11) .
Se1 O1 1.783(11) 2_556
O1 O4 0.917(18) 2_556
O4 O1 0.917(18) 2_556
C1 N1 1.364(13) .
C1 C2 1.380(16) .
C2 C3 1.323(14) .
C3 C4 1.452(14) .
C4 C5 1.415(12) .
C4 C12 1.457(14) .
C5 C6 1.354(14) .
C6 C7 1.474(13) .
C7 C11 1.397(10) .
C7 C8 1.449(13) .
C8 C9 1.397(15) .
C9 C10 1.400(13) .
C10 N2 1.337(12) .
C11 N2 1.389(11) .
C11 C12 1.428(12) .
C12 N1 1.387(10) .
O5' C14 1.452(2) .
O5' O5 1.465(6) 2_556
O5 C14 1.173(5) 2_556
O5 C13 1.450(2) .
O5 O5' 1.465(6) 2_556
O5 C15 1.801(10) 2_556
C13 C14 0.822(3) 2_556
C13 C14 1.449(5) .
C13 C15 1.465(8) 2_556
C13 C18 1.487(9) .
C13 C13 1.622(6) 2_556
C13 C16 1.756(11) 2_556
C13 C18 1.896(12) 2_556
C14 C13 0.822(3) 2_556
C14 O5 1.173(5) 2_556
C14 C14 1.343(7) 2_556
C14 C15 1.489(9) .
C14 C18 1.659(10) 2_556
C15 C18 0.856(15) 2_556
C15 C13 1.465(8) 2_556
C15 C16 1.477(11) .
C15 O5 1.801(10) 2_556
C16 C18 1.242(16) 2_556
C16 C17 1.512(11) .
C16 C13 1.756(11) 2_556
C17 C16 1.512(11) 2_556
C17 C18 1.522(11) .
C17 C18 1.522(11) 2_556
C18 C15 0.856(15) 2_556
C18 C16 1.242(16) 2_556
C18 C14 1.659(10) 2_556
C18 C13 1.896(12) 2_556
